data_7101373
loop_
_publ_author_name
'O-Pil Kwon'
'Volker Gramlich'
'Peter Gunter'
'Mojca Jazbinsek'
'Seong-Ji Kwon.'

_publ_section_title
;
Nonlinear optical co-crystal of analogous polyene
chromophores with tailored physical properties
;
_journal_issue 35
_journal_name_full 'Chemical Communications'
_journal_paper_doi 10.1039/b607107d
_journal_year 2006
_chemical_formula_sum 'C44 H48 N6'
_chemical_formula_weight 660.88
_chemical_name_systematic
;
?
;
_space_group_IT_number 1
_symmetry_cell_setting triclinic
_symmetry_space_group_name_Hall 'P 1'
_symmetry_space_group_name_H-M 'P 1'
_atom_sites_solution_hydrogens geom
_atom_sites_solution_primary direct
_atom_sites_solution_secondary difmap
_audit_creation_method SHELXL-97
_cell_angle_alpha 89.87(3)
_cell_angle_beta 96.60(3)
_cell_angle_gamma 90.02(3)
_cell_formula_units_Z 1
_cell_length_a 6.0670(12)
_cell_length_b 7.5330(15)
_cell_length_c 20.663(4)
_cell_measurement_reflns_used 16
_cell_measurement_temperature 295(2)
_cell_measurement_theta_max 25
_cell_measurement_theta_min 20
_cell_volume 938.1(3)
_computing_cell_refinement CAD4
_computing_data_collection 'ENRAF NONIUS CAD4'
_computing_data_reduction CAD4
_computing_molecular_graphics SHELXLTL-Plus
_computing_publication_material SHELXL-93
_computing_structure_refinement 'SHELXL-97 (Sheldrick, 1997)'
_computing_structure_solution 'SHELXS-97 (Sheldrick, 1990)'
_diffrn_ambient_temperature 295(2)
_diffrn_measured_fraction_theta_full 1.000
_diffrn_measured_fraction_theta_max 1.000
_diffrn_measurement_method ' \w scans'
_diffrn_radiation_monochromator graphite
_diffrn_radiation_source 'fine-focus sealed tube'
_diffrn_radiation_type CuK\a
_diffrn_radiation_wavelength 1.54178
_diffrn_reflns_av_R_equivalents 0.0547
_diffrn_reflns_av_sigmaI/netI 0.0628
_diffrn_reflns_limit_h_max 7
_diffrn_reflns_limit_h_min 0
_diffrn_reflns_limit_k_max 8
_diffrn_reflns_limit_k_min -8
_diffrn_reflns_limit_l_max 24
_diffrn_reflns_limit_l_min -24
_diffrn_reflns_number 3646
_diffrn_reflns_theta_full 66.48
_diffrn_reflns_theta_max 66.48
_diffrn_reflns_theta_min 4.31
_diffrn_standards_decay_% 0
_diffrn_standards_interval_count 120
_diffrn_standards_number 1
_exptl_absorpt_coefficient_mu 0.536
_exptl_absorpt_correction_T_max 0.96
_exptl_absorpt_correction_T_min 0.94
_exptl_absorpt_correction_type numerical
_exptl_absorpt_process_details SHELXPREP
_exptl_crystal_density_diffrn 1.170
_exptl_crystal_density_method 'not measured'
_exptl_crystal_F_000 354
_exptl_crystal_size_max 0.10
_exptl_crystal_size_mid 0.09
_exptl_crystal_size_min 0.07
_refine_diff_density_max 0.266
_refine_diff_density_min -0.348
_refine_diff_density_rms 0.074
_refine_ls_extinction_method none
_refine_ls_goodness_of_fit_ref 1.176
_refine_ls_hydrogen_treatment constr
_refine_ls_matrix_type full
_refine_ls_number_parameters 452
_refine_ls_number_reflns 3307
_refine_ls_number_restraints 748
_refine_ls_restrained_S_all 1.063
_refine_ls_R_factor_all 0.1659
_refine_ls_R_factor_gt 0.0968
_refine_ls_shift/su_max 0.045
_refine_ls_shift/su_mean 0.008
_refine_ls_structure_factor_coef Fsqd
_refine_ls_weighting_details 'calc w=1/[\s^2^(Fo^2^)+(0.1200P)^2^+0.5400P] where P=(Fo^2^+2Fc^2^)/3'
_refine_ls_weighting_scheme calc
_refine_ls_wR_factor_gt 0.2240
_refine_ls_wR_factor_ref 0.2867
_reflns_number_gt 1835
_reflns_number_total 3307
_reflns_threshold_expression >2sigma(I)
_cod_data_source_file b607107d.txt
_cod_depositor_comments
;
The following automatic conversions were performed:
'_symmetry_cell_setting' value 'Triclinic' changed to 'triclinic'
according to '/home/saulius/struct/CIF-dictionaries/cif_core.dic'
dictionary named 'cif_core.dic' version 2.4.1 from 2010-06-29.

Automatic conversion script
Id: cif_fix_enum 1527 2010-12-29 10:47:43Z saulius 
;
_cod_original_sg_symbol_H-M P1
_cod_database_code 7101373

loop_
_symmetry_equiv_pos_as_xyz
'x, y, z'

loop_
_atom_site_label
_atom_site_type_symbol
_atom_site_fract_x
_atom_site_fract_y
_atom_site_fract_z
_atom_site_U_iso_or_equiv
_atom_site_adp_type
_atom_site_occupancy
_atom_site_symmetry_multiplicity
_atom_site_calc_flag
_atom_site_refinement_flags
N1' N -0.4012(8) 0.4056(8) -0.0055(3) 0.1357(19) Uani 1 1 d U
N1 N 2.6133(8) -0.1141(11) 0.5360(3) 0.173(2) Uani 1 1 d U
N2' N -0.4551(9) 0.5980(13) -0.2055(3) 0.163(3) Uani 1 1 d U
C1' C -0.0750(8) 0.7184(7) -0.0757(2) 0.0779(13) Uani 1 1 d U
C1 C 2.2918(7) 0.1977(8) 0.6148(2) 0.0739(13) Uani 1 1 d U
C2 C 2.2033(9) 0.3034(9) 0.6664(2) 0.0905(14) Uani 1 1 d U
H2A H 2.3247 0.3318 0.6995 0.109 Uiso 1 1 calc R
H2B H 2.0986 0.2307 0.6867 0.109 Uiso 1 1 calc R
C2' C 0.0150(7) 0.8217(8) -0.1258(2) 0.0776(12) Uani 1 1 d U
H2'A H -0.1058 0.8538 -0.1586 0.093 Uiso 1 1 calc R
H2'B H 0.1162 0.7470 -0.1467 0.093 Uiso 1 1 calc R
N2 N 2.7113(8) 0.0668(9) 0.7366(3) 0.130(2) Uani 1 1 d U
N3 N 1.2105(4) 0.3746(5) 0.20119(16) 0.0588(10) Uani 1 1 d U
C3' C 0.1325(7) 0.9837(8) -0.1034(2) 0.0744(13) Uani 1 1 d U
N3' N 0.9896(5) 0.8731(5) 0.34716(16) 0.0618(11) Uani 1 1 d U
C3 C 2.0859(8) 0.4790(8) 0.6426(2) 0.0797(13) Uani 1 1 d U
C4 C 1.9170(7) 0.4386(7) 0.5893(2) 0.0737(13) Uani 1 1 d U
H4A H 1.8693 0.5484 0.5674 0.088 Uiso 1 1 calc R
H4B H 1.7897 0.3877 0.6069 0.088 Uiso 1 1 calc R
C4' C 0.3143(6) 0.9322(7) -0.0435(2) 0.0689(13) Uani 1 1 d U
H4'A H 0.4323 0.8657 -0.0602 0.083 Uiso 1 1 calc R
H4'B H 0.3787 1.0406 -0.0244 0.083 Uiso 1 1 calc R
C5' C 0.2281(7) 0.8261(7) 0.0086(2) 0.0705(13) Uani 1 1 d U
C5 C 1.9937(7) 0.3103(7) 0.5392(2) 0.0631(12) Uani 1 1 d U
C6 C 2.1692(8) 0.2041(7) 0.5520(2) 0.0698(13) Uani 1 1 d U
H6A H 2.2122 0.1325 0.5190 0.084 Uiso 1 1 calc R
C6' C 0.0348(8) 0.7276(7) -0.0106(2) 0.0783(15) Uani 1 1 d U
H6'A H -0.0265 0.6635 0.0214 0.094 Uiso 1 1 calc R
C7 C 2.2431(9) 0.6209(9) 0.6172(3) 0.0979(17) Uani 1 1 d U
H7A H 2.1595 0.7257 0.6040 0.147 Uiso 1 1 calc R
H7B H 2.3081 0.5740 0.5806 0.147 Uiso 1 1 calc R
H7C H 2.3583 0.6504 0.6513 0.147 Uiso 1 1 calc R
C7' C -0.0388(8) 1.1100(9) -0.0782(3) 0.1065(17) Uani 1 1 d U
H7'A H -0.1093 1.0515 -0.0447 0.160 Uiso 1 1 calc R
H7'B H -0.1487 1.1419 -0.1135 0.160 Uiso 1 1 calc R
H7'C H 0.0350 1.2151 -0.0607 0.160 Uiso 1 1 calc R
C8' C 0.2568(10) 1.0653(12) -0.1564(3) 0.125(2) Uani 1 1 d U
H8'A H 0.1520 1.1073 -0.1915 0.188 Uiso 1 1 calc R
H8'B H 0.3506 0.9771 -0.1726 0.188 Uiso 1 1 calc R
H8'C H 0.3459 1.1627 -0.1386 0.188 Uiso 1 1 calc R
C8 C 1.9884(10) 0.5749(10) 0.6991(3) 0.1108(19) Uani 1 1 d U
H8A H 1.9351 0.6900 0.6848 0.166 Uiso 1 1 calc R
H8B H 2.1017 0.5878 0.7352 0.166 Uiso 1 1 calc R
H8C H 1.8680 0.5062 0.7124 0.166 Uiso 1 1 calc R
C9 C 2.4775(8) 0.0883(8) 0.6261(3) 0.0835(14) Uani 1 1 d U
C9' C -0.2583(7) 0.6119(9) -0.0892(3) 0.0953(14) Uani 1 1 d U
C10 C 2.6073(8) 0.0789(9) 0.6881(3) 0.0951(17) Uani 1 1 d U
C10' C -0.3639(8) 0.6064(11) -0.1551(3) 0.123(2) Uani 1 1 d U
C11 C 2.5554(9) -0.0254(8) 0.5741(3) 0.0962(16) Uani 1 1 d U
C11' C -0.3414(8) 0.5078(9) -0.0450(3) 0.1039(16) Uani 1 1 d U
C12 C 1.8678(6) 0.2976(6) 0.47375(19) 0.0525(11) Uani 1 1 d U
H12A H 1.9251 0.2236 0.4438 0.063 Uiso 1 1 calc R
C13 C 1.6810(7) 0.3819(6) 0.4539(2) 0.0646(12) Uani 1 1 d U
H12B H 1.6227 0.4537 0.4843 0.077 Uiso 1 1 calc R
C12' C 0.3298(7) 0.8185(7) 0.0705(2) 0.0691(14) Uani 1 1 d U
H12C H 0.2536 0.7623 0.1013 0.083 Uiso 1 1 calc R
C13' C 0.5394(6) 0.8876(6) 0.0920(2) 0.0556(12) Uani 1 1 d U
H13A H 0.6121 0.9506 0.0620 0.067 Uiso 1 1 calc R
C14 C 1.5576(6) 0.3737(6) 0.3894(2) 0.0520(10) Uani 1 1 d U
C14' C 0.6517(6) 0.8690(7) 0.1569(2) 0.0626(12) Uani 1 1 d U
C15' C 0.5607(6) 0.7877(6) 0.2089(2) 0.0583(11) Uani 1 1 d U
H15A H 0.4223 0.7335 0.2021 0.070 Uiso 1 1 calc R
C15 C 1.6339(6) 0.2811(6) 0.3377(2) 0.0573(11) Uani 1 1 d U
H15B H 1.7667 0.2188 0.3455 0.069 Uiso 1 1 calc R
C16 C 1.5238(6) 0.2778(5) 0.2768(2) 0.0526(10) Uani 1 1 d U
H16A H 1.5804 0.2136 0.2440 0.063 Uiso 1 1 calc R
C16' C 0.6786(6) 0.7886(6) 0.2708(2) 0.0586(12) Uani 1 1 d U
H16B H 0.6161 0.7297 0.3039 0.070 Uiso 1 1 calc R
C17' C 0.8835(6) 0.8711(5) 0.28709(19) 0.0449(9) Uani 1 1 d U
C17 C 1.3200(6) 0.3735(6) 0.2632(2) 0.0536(10) Uani 1 1 d U
C18 C 1.2351(6) 0.4574(6) 0.3149(2) 0.0613(12) Uani 1 1 d U
H18A H 1.0965 0.5115 0.3082 0.074 Uiso 1 1 calc R
C18' C 0.9675(6) 0.9547(6) 0.2337(2) 0.0554(11) Uani 1 1 d U
H18B H 1.1024 1.0142 0.2407 0.066 Uiso 1 1 calc R
C19' C 0.8583(6) 0.9514(7) 0.1724(2) 0.0610(12) Uani 1 1 d U
H19A H 0.9239 1.0065 0.1391 0.073 Uiso 1 1 calc R
C19 C 1.3524(6) 0.4614(6) 0.3752(2) 0.0605(12) Uani 1 1 d U
H19B H 1.2951 0.5241 0.4082 0.073 Uiso 1 1 calc R
C20 C 1.2988(8) 0.2976(9) 0.1456(2) 0.0863(11) Uani 1 1 d U
H20A H 1.4410 0.3505 0.1398 0.104 Uiso 1 1 calc R
H20B H 1.3188 0.1706 0.1516 0.104 Uiso 1 1 calc R
C20' C 0.8942(7) 0.7964(7) 0.4011(2) 0.0649(13) Uani 1 1 d U
H20C H 0.7410 0.7690 0.3882 0.097 Uiso 1 1 calc R
H20D H 0.9052 0.8792 0.4366 0.097 Uiso 1 1 calc R
H20E H 0.9727 0.6896 0.4148 0.097 Uiso 1 1 calc R
C21' C 1.2050(6) 0.9520(6) 0.36181(19) 0.0529(12) Uani 1 1 d U
H21A H 1.2516 1.0019 0.3228 0.079 Uiso 1 1 calc R
H21B H 1.3092 0.8629 0.3788 0.079 Uiso 1 1 calc R
H21C H 1.1981 1.0438 0.3936 0.079 Uiso 1 1 calc R
C21 C 1.1405(8) 0.3339(10) 0.0909(3) 0.0937(9) Uani 1 1 d U
H21D H 1.1015 0.2263 0.0665 0.112 Uiso 1 1 calc R
H21E H 1.1981 0.4199 0.0621 0.112 Uiso 1 1 calc R
C22 C 0.9290(8) 0.4124(9) 0.1216(3) 0.0940(9) Uani 1 1 d U
H22A H 0.8722 0.5159 0.0971 0.113 Uiso 1 1 calc R
H22B H 0.8122 0.3240 0.1196 0.113 Uiso 1 1 calc R
C23 C 0.9952(7) 0.4593(9) 0.1867(2) 0.0832(11) Uani 1 1 d U
H23A H 0.8909 0.4150 0.2151 0.100 Uiso 1 1 calc R
H23B H 1.0073 0.5871 0.1915 0.100 Uiso 1 1 calc R

loop_
_atom_site_aniso_label
_atom_site_aniso_U_11
_atom_site_aniso_U_22
_atom_site_aniso_U_33
_atom_site_aniso_U_23
_atom_site_aniso_U_13
_atom_site_aniso_U_12
N1' 0.083(3) 0.148(4) 0.181(4) -0.053(3) 0.036(3) -0.053(3)
N1 0.144(3) 0.183(5) 0.217(3) 0.013(3) 0.139(2) 0.038(4)
N2' 0.077(3) 0.266(8) 0.141(3) -0.038(6) -0.012(3) -0.011(5)
C1' 0.057(2) 0.095(3) 0.080(2) -0.025(2) 0.0005(17) 0.0060(17)
C1 0.0386(18) 0.107(3) 0.076(2) 0.014(2) 0.0092(16) 0.0006(17)
C2 0.077(3) 0.125(2) 0.070(2) 0.011(2) 0.013(2) 0.002(2)
C2' 0.048(2) 0.106(2) 0.075(2) -0.0187(19) -0.0064(18) 0.0199(17)
N2 0.061(2) 0.187(5) 0.134(3) 0.058(4) -0.017(2) 0.025(3)
N3 0.0277(13) 0.078(2) 0.0731(15) -0.0047(18) 0.0176(11) 0.0014(15)
C3' 0.053(2) 0.111(3) 0.058(2) -0.008(2) 0.0018(16) 0.0055(19)
N3' 0.0448(16) 0.078(2) 0.0645(16) 0.004(2) 0.0137(13) -0.0098(18)
C3 0.062(2) 0.110(3) 0.069(2) -0.009(2) 0.0159(18) 0.000(2)
C4 0.0484(19) 0.106(3) 0.0694(19) -0.0098(19) 0.0189(16) -0.0023(19)
C4' 0.0354(17) 0.101(3) 0.0688(19) -0.002(2) 0.0009(16) 0.0118(18)
C5' 0.0369(18) 0.089(3) 0.086(2) 0.000(2) 0.0067(16) -0.0003(19)
C5 0.055(2) 0.080(3) 0.0552(19) 0.0095(18) 0.0100(15) 0.0026(19)
C6 0.060(2) 0.074(3) 0.075(2) 0.008(2) 0.0055(18) 0.0119(18)
C6' 0.053(2) 0.106(4) 0.078(2) -0.026(2) 0.0145(18) -0.009(2)
C7 0.081(3) 0.111(3) 0.101(3) -0.009(3) 0.009(2) -0.023(2)
C7' 0.077(3) 0.128(3) 0.109(4) -0.035(3) -0.015(2) 0.035(2)
C8' 0.089(3) 0.197(5) 0.087(3) 0.048(3) 0.003(2) -0.008(3)
C8 0.103(3) 0.150(4) 0.083(2) -0.028(3) 0.023(2) 0.003(3)
C9 0.053(2) 0.103(3) 0.094(2) 0.039(2) 0.0092(17) 0.011(2)
C9' 0.041(2) 0.123(3) 0.122(2) -0.055(2) 0.0112(18) 0.0012(19)
C10 0.043(2) 0.121(4) 0.118(2) 0.032(3) -0.002(2) 0.009(3)
C10' 0.036(2) 0.197(6) 0.135(2) -0.076(3) 0.006(2) -0.001(3)
C11 0.071(3) 0.102(3) 0.119(3) 0.034(2) 0.026(2) 0.013(2)
C11' 0.043(2) 0.114(4) 0.155(3) -0.056(2) 0.014(3) -0.014(2)
C12 0.0539(19) 0.045(2) 0.0590(19) 0.0067(18) 0.0105(15) 0.0037(18)
C13 0.063(2) 0.062(3) 0.070(2) 0.018(2) 0.0121(16) 0.011(2)
C12' 0.051(2) 0.083(3) 0.075(2) -0.009(2) 0.0132(17) -0.018(2)
C13' 0.0324(16) 0.072(3) 0.0650(18) -0.004(2) 0.0157(14) 0.0052(19)
C14 0.0486(17) 0.0349(19) 0.0732(18) 0.0122(17) 0.0103(15) 0.0063(16)
C14' 0.0333(16) 0.092(3) 0.0642(18) 0.005(2) 0.0142(14) 0.010(2)
C15' 0.0321(16) 0.072(3) 0.0727(19) 0.016(2) 0.0155(14) 0.0044(18)
C15 0.0233(16) 0.059(2) 0.091(2) -0.001(2) 0.0150(16) 0.0063(17)
C16 0.0441(17) 0.0292(18) 0.088(2) -0.0070(19) 0.0203(16) 0.0042(15)
C16' 0.0427(17) 0.069(3) 0.0681(19) 0.003(2) 0.0219(15) 0.0054(18)
C17' 0.0479(16) 0.0325(17) 0.0563(15) 0.0021(16) 0.0149(13) 0.0101(15)
C17 0.0365(16) 0.051(2) 0.0745(17) -0.0051(19) 0.0111(14) 0.0058(17)
C18 0.0391(17) 0.073(3) 0.0751(19) -0.002(2) 0.0210(15) 0.0173(18)
C18' 0.0423(18) 0.059(2) 0.0681(18) 0.007(2) 0.0189(15) -0.0003(19)
C19' 0.0482(17) 0.079(3) 0.0593(18) 0.004(2) 0.0224(15) -0.0062(19)
C19 0.0492(18) 0.059(2) 0.076(2) 0.006(2) 0.0196(17) 0.0161(18)
C20 0.0568(11) 0.124(3) 0.0802(15) -0.0177(19) 0.0151(11) 0.0109(14)
C20' 0.049(2) 0.082(3) 0.063(2) 0.018(2) 0.0031(18) -0.014(2)
C21' 0.0362(16) 0.068(3) 0.055(2) -0.001(2) 0.0082(15) -0.0050(18)
C21 0.0641(12) 0.132(2) 0.0860(11) -0.0089(13) 0.0130(9) 0.0111(14)
C22 0.0565(10) 0.138(2) 0.0880(11) -0.0062(16) 0.0092(11) 0.0113(13)
C23 0.0401(16) 0.126(3) 0.0838(11) -0.0004(15) 0.0080(12) 0.0180(18)

loop_
_atom_type_symbol
_atom_type_description
_atom_type_scat_dispersion_real
_atom_type_scat_dispersion_imag
_atom_type_scat_source
C C 0.0181 0.0000 'International Tables Vol C Tables 4.2.6.8 and 6.1.1.4'
H H 0.0000 0.0000 'International Tables Vol C Tables 4.2.6.8 and 6.1.1.4'
N N 0.0311 0.0000 'International Tables Vol C Tables 4.2.6.8 and 6.1.1.4'

loop_
_geom_angle_atom_site_label_1
_geom_angle_atom_site_label_2
_geom_angle_atom_site_label_3
_geom_angle
C9' C1' C6' 119.8(5)
C9' C1' C2' 122.1(5)
C6' C1' C2' 118.1(4)
C9 C1 C6 120.1(5)
C9 C1 C2 123.4(5)
C6 C1 C2 116.4(4)
C1 C2 C3 114.9(4)
C1' C2' C3' 115.5(4)
C17 N3 C20 123.7(3)
C17 N3 C23 121.4(4)
C20 N3 C23 114.9(3)
C2' C3' C8' 111.7(5)
C2' C3' C7' 107.5(4)
C8' C3' C7' 113.7(5)
C2' C3' C4' 108.1(4)
C8' C3' C4' 107.3(4)
C7' C3' C4' 108.5(4)
C17' N3' C20' 121.6(3)
C17' N3' C21' 122.2(3)
C20' N3' C21' 116.1(3)
C4 C3 C8 112.0(4)
C4 C3 C2 108.6(5)
C8 C3 C2 111.1(4)
C4 C3 C7 107.2(4)
C8 C3 C7 103.6(5)
C2 C3 C7 114.4(4)
C3 C4 C5 113.9(4)
C5' C4' C3' 114.8(4)
C12' C5' C6' 121.3(5)
C12' C5' C4' 123.1(4)
C6' C5' C4' 115.5(4)
C6 C5 C12 117.3(4)
C6 C5 C4 123.0(4)
C12 C5 C4 119.7(4)
C5 C6 C1 121.5(5)
C5' C6' C1' 125.1(5)
C1 C9 C10 122.1(5)
C1 C9 C11 122.4(5)
C10 C9 C11 115.5(5)
C11' C9' C1' 124.1(5)
C11' C9' C10' 117.7(5)
C1' C9' C10' 118.2(6)
N2 C10 C9 178.1(7)
N2' C10' C9' 176.6(7)
N1 C11 C9 178.4(7)
N1' C11' C9' 174.7(6)
C13 C12 C5 125.9(4)
C12 C13 C14 126.6(4)
C5' C12' C13' 125.7(4)
C12' C13' C14' 125.2(4)
C15 C14 C19 116.0(4)
C15 C14 C13 122.8(4)
C19 C14 C13 121.3(4)
C19' C14' C15' 115.9(4)
C19' C14' C13' 119.0(4)
C15' C14' C13' 124.7(4)
C16' C15' C14' 119.7(4)
C16 C15 C14 123.2(4)
C15 C16 C17 119.6(4)
C15' C16' C17' 125.0(4)
N3' C17' C16' 123.5(4)
N3' C17' C18' 122.9(3)
C16' C17' C18' 113.6(4)
N3 C17 C18 122.2(3)
N3 C17 C16 120.0(4)
C18 C17 C16 117.8(4)
C19 C18 C17 120.9(4)
C19' C18' C17' 122.5(4)
C18' C19' C14' 123.2(4)
C18 C19 C14 122.3(4)
C21 C20 N3 106.1(4)
C20 C21 C22 104.6(4)
C23 C22 C21 108.6(4)
C22 C23 N3 103.7(4)

loop_
_geom_bond_atom_site_label_1
_geom_bond_atom_site_label_2
_geom_bond_distance
N1' C11' 1.206(9)
N1 C11 1.122(9)
N2' C10' 1.122(8)
C1' C9' 1.374(7)
C1' C6' 1.433(7)
C1' C2' 1.449(7)
C1 C9 1.394(7)
C1 C6 1.420(7)
C1 C2 1.481(8)
C2 C3 1.554(9)
C2' C3' 1.463(8)
N2 C10 1.124(7)
N3 C17 1.373(5)
N3 C20 1.444(6)
N3 C23 1.454(6)
C3' C8' 1.529(8)
C3' C7' 1.543(8)
C3' C4' 1.608(6)
N3' C17' 1.331(5)
N3' C20' 1.435(6)
N3' C21' 1.435(5)
C3 C4 1.448(6)
C3 C8 1.549(8)
C3 C7 1.562(8)
C4 C5 1.529(7)
C4' C5' 1.481(7)
C5' C12' 1.355(6)
C5' C6' 1.406(6)
C5 C6 1.334(7)
C5 C12 1.478(6)
C9 C10 1.426(7)
C9 C11 1.494(8)
C9' C11' 1.344(9)
C9' C10' 1.438(8)
C12 C13 1.322(6)
C13 C14 1.454(6)
C12' C13' 1.399(6)
C13' C14' 1.439(6)
C14 C15 1.400(6)
C14 C19 1.410(6)
C14' C19' 1.402(6)
C14' C15' 1.403(6)
C15' C16' 1.393(6)
C15 C16 1.357(6)
C16 C17 1.431(5)
C16' C17' 1.396(5)
C17' C18' 1.414(6)
C17 C18 1.392(6)
C18 C19 1.363(6)
C18' C19' 1.361(6)
C20 C21 1.424(7)
C21 C22 1.609(8)
C22 C23 1.405(7)

loop_
_cod_related_entry_id
_cod_related_entry_database
_cod_related_entry_code
1 ChemSpider 21198254
